data_7101083
loop_
_publ_author_name
'Giuliano Longoni'
'Cristina Femoni'
'M. Carmela Iapalucci'
K.Francesco
'Stefano Zacchini'

_publ_section_title
;
Copolymerisation of Pt-Carbonyl Clusters with Lewis
Acids: Synthesis and Crystal Structure of the Molecular
{Cd2Cl4[Pt9(CO)18]2-}? 1-D Superwire
;
_journal_name_full 'Chemical Communications'
_journal_paper_doi 10.1039/b602593e
_journal_year 2006
_chemical_formula_sum 'C50 H72 Cd2 Cl4 N2 O18 Pt9'
_chemical_formula_weight 3111.51
_space_group_IT_number 2
_symmetry_cell_setting triclinic
_symmetry_space_group_name_Hall '-P 1'
_symmetry_space_group_name_H-M 'P -1'
_cell_angle_alpha 77.03(2)
_cell_angle_beta 84.52(3)
_cell_angle_gamma 70.26(2)
_cell_formula_units_Z 2
_cell_length_a 13.49(2)
_cell_length_b 13.74(2)
_cell_length_c 23.62(4)
_cell_measurement_temperature 293(2)
_cell_volume 4013(11)
_diffrn_ambient_temperature 293(2)
_exptl_crystal_density_diffrn 2.575
_cod_depositor_comments
;
The following automatic conversions were performed:
'_symmetry_cell_setting' value 'Triclinic' changed to 'triclinic'
according to '/home/saulius/struct/CIF-dictionaries/cif_core.dic'
dictionary named 'cif_core.dic' version 2.4.1 from 2010-06-29.

Automatic conversion script
Id: cif_fix_enum 1527 2010-12-29 10:47:43Z saulius 
;
_cod_database_code 7101083

loop_
_symmetry_equiv_pos_as_xyz
'x, y, z'
'-x, -y, -z'

loop_
_atom_site_label
_atom_site_type_symbol
_atom_site_fract_x
_atom_site_fract_y
_atom_site_fract_z
_atom_site_U_iso_or_equiv
_atom_site_adp_type
_atom_site_occupancy
_atom_site_symmetry_multiplicity
_atom_site_calc_flag
_atom_site_refinement_flags
_atom_site_disorder_assembly
_atom_site_disorder_group
Pt1 Pt 0.72881(12) -0.19638(10) 0.20607(7) 0.0862(5) Uani 1 1 d U . .
Pt2 Pt 0.55616(11) -0.12870(9) 0.27269(6) 0.0793(4) Uani 1 1 d U . .
Pt3 Pt 0.74671(11) -0.21436(9) 0.32107(7) 0.0860(5) Uani 1 1 d U . .
Pt4 Pt 0.80239(11) -0.01137(9) 0.29428(7) 0.0807(4) Uani 1 1 d U . .
Pt5 Pt 0.59634(10) 0.08001(9) 0.27009(6) 0.0779(4) Uani 1 1 d U . .
Pt6 Pt 0.73836(13) 0.02813(10) 0.18404(7) 0.0893(5) Uani 1 1 d U . .
Pt7 Pt 0.84678(11) 0.19806(9) 0.25266(7) 0.0905(5) Uani 1 1 d U . .
Pt8 Pt 0.63721(11) 0.28917(9) 0.26514(6) 0.0815(4) Uani 1 1 d U . .
Pt9 Pt 0.72146(12) 0.26121(10) 0.15983(6) 0.0843(5) Uani 1 1 d U . .
Cd1 Cd 0.65989(18) -0.36382(16) 0.29003(11) 0.0732(7) Uani 1 1 d U . .
Cd2 Cd 0.76055(18) 0.42999(15) 0.20204(10) 0.0734(7) Uani 1 1 d U . .
Cl1 Cl 0.8359(6) 0.4797(5) 0.2836(4) 0.076(2) Uani 1 1 d U . .
Cl2 Cl 0.5781(7) -0.4334(6) 0.3830(4) 0.088(2) Uani 1 1 d U . .
Cl3 Cl 0.8610(7) 0.4783(7) 0.1114(4) 0.092(2) Uani 1 1 d U . .
Cl4 Cl 0.5888(6) 0.5892(6) 0.2052(4) 0.087(2) Uani 1 1 d U . .
C1 C 0.780(4) -0.227(3) 0.1351(14) 0.135(7) Uani 1 1 d DU . .
O1 O 0.805(2) -0.247(2) 0.0878(12) 0.149(8) Uani 1 1 d DU . .
C2 C 0.415(2) -0.080(3) 0.278(2) 0.123(7) Uani 1 1 d DU . .
O2 O 0.3197(19) -0.048(2) 0.2832(15) 0.161(9) Uani 1 1 d DU . .
C3 C 0.834(3) -0.276(3) 0.3851(16) 0.140(7) Uani 1 1 d DU . .
O3 O 0.888(2) -0.322(2) 0.4272(13) 0.165(9) Uani 1 1 d DU . .
C4 C 0.909(3) -0.061(2) 0.3455(16) 0.119(6) Uani 1 1 d DU . .
O4 O 0.969(2) -0.0937(19) 0.3850(12) 0.144(8) Uani 1 1 d DU . .
C5 C 0.455(2) 0.140(3) 0.2923(18) 0.120(6) Uani 1 1 d DU . .
O5 O 0.368(2) 0.173(2) 0.3120(14) 0.155(9) Uani 1 1 d DU . .
C6 C 0.772(4) 0.021(3) 0.1095(14) 0.147(7) Uani 1 1 d DU . .
O6 O 0.797(3) 0.024(2) 0.0590(13) 0.185(9) Uani 1 1 d DU . .
C7 C 0.984(3) 0.149(3) 0.277(2) 0.148(7) Uani 1 1 d DU . .
O7 O 1.067(2) 0.113(2) 0.3020(15) 0.182(9) Uani 1 1 d DU . .
C8 C 0.519(3) 0.355(2) 0.3046(18) 0.119(6) Uani 1 1 d DU . .
O8 O 0.440(2) 0.4101(19) 0.3245(12) 0.144(8) Uani 1 1 d DU . .
C9 C 0.706(3) 0.296(3) 0.0823(13) 0.125(6) Uani 1 1 d DU . .
O9 O 0.696(2) 0.326(2) 0.0302(11) 0.154(8) Uani 1 1 d DU . .
C10 C 0.574(3) -0.131(2) 0.1868(13) 0.097(3) Uani 1 1 d DU . .
O10 O 0.516(2) -0.1102(18) 0.1432(10) 0.121(6) Uani 1 1 d DU . .
C11 C 0.601(3) -0.157(2) 0.3562(13) 0.094(3) Uani 1 1 d DU . .
O11 O 0.5580(19) -0.1515(17) 0.4060(11) 0.117(6) Uani 1 1 d DU . .
C12 C 0.853(2) -0.261(2) 0.2620(17) 0.103(3) Uani 1 1 d DU . .
O12 O 0.9510(18) -0.3063(17) 0.2526(12) 0.130(6) Uani 1 1 d DU . .
C13 C 0.670(3) 0.040(2) 0.3477(12) 0.090(3) Uani 1 1 d DU . .
O13 O 0.652(2) 0.0413(18) 0.4013(10) 0.118(6) Uani 1 1 d DU . .
C14 C 0.576(3) 0.098(2) 0.1830(14) 0.099(3) Uani 1 1 d DU . .
O14 O 0.506(2) 0.1283(17) 0.1449(10) 0.123(6) Uani 1 1 d DU . .
C15 C 0.883(2) -0.037(2) 0.2185(17) 0.105(3) Uani 1 1 d DU . .
O15 O 0.9786(19) -0.0775(18) 0.2044(12) 0.129(7) Uani 1 1 d DU . .
C16 C 0.759(3) 0.243(2) 0.3199(12) 0.098(3) Uani 1 1 d DU . .
O16 O 0.763(2) 0.2439(18) 0.3727(11) 0.123(6) Uani 1 1 d DU . .
C17 C 0.569(2) 0.332(2) 0.1857(14) 0.091(3) Uani 1 1 d DU . .
O17 O 0.4801(17) 0.3764(17) 0.1610(10) 0.108(6) Uani 1 1 d DU . .
C18 C 0.879(2) 0.201(2) 0.1675(16) 0.104(3) Uani 1 1 d DU . .
O18 O 0.960(2) 0.1790(17) 0.1346(12) 0.128(7) Uani 1 1 d DU . .
N1 N 0.782(2) 0.643(2) -0.0863(13) 0.140(5) Uani 1 1 d DU . .
C21 C 0.859(3) 0.541(2) -0.0606(17) 0.139(5) Uani 1 1 d DU . .
H21A H 0.8541 0.5334 -0.0187 0.166 Uiso 1 1 calc R . .
H21B H 0.9289 0.5445 -0.0727 0.166 Uiso 1 1 calc R . .
C22 C 0.851(3) 0.441(2) -0.0750(17) 0.140(6) Uani 1 1 d DU . .
H22A H 0.8633 0.4435 -0.1164 0.168 Uiso 1 1 calc R . .
H22B H 0.7800 0.4384 -0.0657 0.168 Uiso 1 1 calc R . .
C23 C 0.930(3) 0.339(2) -0.0415(17) 0.142(6) Uani 1 1 d DU . .
H23A H 1.0011 0.3423 -0.0484 0.171 Uiso 1 1 calc R . .
H23B H 0.9143 0.3318 -0.0002 0.171 Uiso 1 1 calc R . .
C24 C 0.922(3) 0.245(2) -0.0621(17) 0.148(8) Uani 1 1 d DU . .
H24A H 0.9703 0.1811 -0.0408 0.221 Uiso 1 1 calc R . .
H24B H 0.9400 0.2515 -0.1028 0.221 Uiso 1 1 calc R . .
H24C H 0.8517 0.2427 -0.0557 0.221 Uiso 1 1 calc R . .
C25 C 0.673(2) 0.653(3) -0.0638(14) 0.144(5) Uani 1 1 d DU . .
H25A H 0.6548 0.5948 -0.0713 0.173 Uiso 1 1 calc R . .
H25B H 0.6253 0.7178 -0.0855 0.173 Uiso 1 1 calc R . .
C26 C 0.655(2) 0.654(3) 0.0008(14) 0.151(6) Uani 1 1 d DU . .
H26A H 0.6976 0.6921 0.0114 0.182 Uiso 1 1 calc R . .
H26B H 0.6802 0.5823 0.0227 0.182 Uiso 1 1 calc R . .
C27 C 0.539(3) 0.706(3) 0.0191(17) 0.158(6) Uani 1 1 d DU . .
H27A H 0.5339 0.7495 0.0471 0.189 Uiso 1 1 calc R . .
H27B H 0.4967 0.7480 -0.0142 0.189 Uiso 1 1 calc R . .
C28 C 0.509(3) 0.609(3) 0.0460(19) 0.176(9) Uani 1 1 d DU . .
H28A H 0.4368 0.6299 0.0595 0.263 Uiso 1 1 calc R . .
H28B H 0.5536 0.5681 0.0782 0.263 Uiso 1 1 calc R . .
H28C H 0.5170 0.5664 0.0175 0.263 Uiso 1 1 calc R . .
C29 C 0.818(3) 0.728(2) -0.0759(18) 0.141(5) Uani 1 1 d DU . .
H29A H 0.8911 0.7127 -0.0896 0.169 Uiso 1 1 calc R . .
H29B H 0.8190 0.7212 -0.0341 0.169 Uiso 1 1 calc R . .
C30 C 0.760(3) 0.844(3) -0.1021(17) 0.144(6) Uani 1 1 d DU . .
H30A H 0.7758 0.8598 -0.1433 0.173 Uiso 1 1 calc R . .
H30B H 0.6843 0.8590 -0.0965 0.173 Uiso 1 1 calc R . .
C31 C 0.799(3) 0.906(3) -0.0695(17) 0.148(6) Uani 1 1 d DU . .
H31A H 0.8758 0.8823 -0.0704 0.177 Uiso 1 1 calc R . .
H31B H 0.7754 0.8959 -0.0292 0.177 Uiso 1 1 calc R . .
C32 C 0.757(3) 1.024(3) -0.0982(18) 0.156(8) Uani 1 1 d DU . .
H32A H 0.7813 1.0638 -0.0776 0.234 Uiso 1 1 calc R . .
H32B H 0.6814 1.0470 -0.0970 0.234 Uiso 1 1 calc R . .
H32C H 0.7818 1.0336 -0.1378 0.234 Uiso 1 1 calc R . .
C33 C 0.776(3) 0.651(3) -0.1500(14) 0.139(5) Uani 1 1 d DU . .
H33A H 0.7263 0.7195 -0.1658 0.167 Uiso 1 1 calc R . .
H33B H 0.7478 0.5980 -0.1554 0.167 Uiso 1 1 calc R . .
C34 C 0.879(3) 0.639(3) -0.1868(15) 0.141(6) Uani 1 1 d DU . .
H34A H 0.9126 0.6852 -0.1776 0.169 Uiso 1 1 calc R . .
H34B H 0.9255 0.5670 -0.1748 0.169 Uiso 1 1 calc R . .
C35 C 0.869(3) 0.662(3) -0.2529(16) 0.143(6) Uani 1 1 d DU . .
H35A H 0.8173 0.7302 -0.2664 0.172 Uiso 1 1 calc R . .
H35B H 0.9362 0.6604 -0.2720 0.172 Uiso 1 1 calc R . .
C36 C 0.834(3) 0.574(3) -0.2651(18) 0.150(8) Uani 1 1 d DU . .
H36A H 0.8263 0.5841 -0.3062 0.225 Uiso 1 1 calc R . .
H36B H 0.7680 0.5763 -0.2455 0.225 Uiso 1 1 calc R . .
H36C H 0.8861 0.5070 -0.2513 0.225 Uiso 1 1 calc R . .
N2 N 0.239(2) 0.632(2) 0.4472(14) 0.137(5) Uani 1 1 d DU . .
C41 C 0.323(3) 0.527(2) 0.4602(17) 0.137(5) Uani 1 1 d DU . .
H41A H 0.3435 0.5144 0.5002 0.164 Uiso 1 1 calc R . .
H41B H 0.3842 0.5317 0.4358 0.164 Uiso 1 1 calc R . .
C42 C 0.296(3) 0.431(2) 0.4517(17) 0.138(6) Uani 1 1 d DU . .
H42A H 0.2351 0.4251 0.4757 0.166 Uiso 1 1 calc R . .
H42B H 0.2784 0.4408 0.4114 0.166 Uiso 1 1 calc R . .
C43 C 0.389(3) 0.328(2) 0.4677(17) 0.140(6) Uani 1 1 d DU . .
H43A H 0.4512 0.3357 0.4459 0.168 Uiso 1 1 calc R . .
H43B H 0.4028 0.3149 0.5088 0.168 Uiso 1 1 calc R . .
C44 C 0.365(3) 0.235(3) 0.4548(17) 0.147(8) Uani 1 1 d DU . .
H44A H 0.2943 0.2570 0.4418 0.221 Uiso 1 1 calc R . .
H44B H 0.3737 0.1805 0.4894 0.221 Uiso 1 1 calc R . .
H44C H 0.4132 0.2071 0.4250 0.221 Uiso 1 1 calc R . .
C45 C 0.139(3) 0.636(3) 0.4814(14) 0.140(5) Uani 1 1 d DU . .
H45A H 0.1069 0.5943 0.4660 0.167 Uiso 1 1 calc R . .
H45B H 0.0927 0.7084 0.4729 0.167 Uiso 1 1 calc R . .
C46 C 0.140(3) 0.599(3) 0.5477(14) 0.143(6) Uani 1 1 d DU . .
H46A H 0.1621 0.6462 0.5647 0.172 Uiso 1 1 calc R . .
H46B H 0.1916 0.5290 0.5577 0.172 Uiso 1 1 calc R . .
C47 C 0.032(3) 0.595(3) 0.5748(18) 0.148(6) Uani 1 1 d DU . .
H47A H 0.0008 0.5617 0.5526 0.177 Uiso 1 1 calc R . .
H47B H 0.0401 0.5552 0.6145 0.177 Uiso 1 1 calc R . .
C48 C -0.038(3) 0.708(3) 0.5735(17) 0.160(9) Uani 1 1 d DU . .
H48A H -0.0122 0.7371 0.6001 0.240 Uiso 1 1 calc R . .
H48B H -0.1088 0.7095 0.5847 0.240 Uiso 1 1 calc R . .
H48C H -0.0374 0.7494 0.5349 0.240 Uiso 1 1 calc R . .
C49 C 0.289(3) 0.704(2) 0.4620(17) 0.137(5) Uani 1 1 d DU . .
H49A H 0.3507 0.7017 0.4371 0.164 Uiso 1 1 calc R . .
H49B H 0.3121 0.6777 0.5018 0.164 Uiso 1 1 calc R . .
C50 C 0.218(3) 0.820(2) 0.4558(17) 0.138(6) Uani 1 1 d DU . .
H50A H 0.1578 0.8252 0.4823 0.165 Uiso 1 1 calc R . .
H50B H 0.1923 0.8479 0.4165 0.165 Uiso 1 1 calc R . .
C51 C 0.281(3) 0.887(2) 0.4697(17) 0.140(6) Uani 1 1 d DU . .
H51A H 0.3072 0.8589 0.5090 0.168 Uiso 1 1 calc R . .
H51B H 0.3421 0.8811 0.4435 0.168 Uiso 1 1 calc R . .
C52 C 0.217(3) 1.004(3) 0.4643(17) 0.150(8) Uani 1 1 d DU . .
H52A H 0.1693 1.0252 0.4328 0.225 Uiso 1 1 calc R . .
H52B H 0.2636 1.0450 0.4570 0.225 Uiso 1 1 calc R . .
H52C H 0.1779 1.0140 0.4998 0.225 Uiso 1 1 calc R . .
C53 C 0.210(3) 0.655(3) 0.3860(14) 0.141(5) Uani 1 1 d DU . .
H53A H 0.1462 0.7153 0.3804 0.169 Uiso 1 1 calc R . .
H53B H 0.1923 0.5951 0.3799 0.169 Uiso 1 1 calc R . .
C54 C 0.289(3) 0.677(3) 0.3378(14) 0.146(6) Uani 1 1 d DU . .
H54A H 0.3502 0.6141 0.3385 0.175 Uiso 1 1 calc R . .
H54B H 0.3113 0.7337 0.3433 0.175 Uiso 1 1 calc R . .
C55 C 0.233(3) 0.707(3) 0.2793(14) 0.151(6) Uani 1 1 d DU . .
H55A H 0.1930 0.6598 0.2805 0.182 Uiso 1 1 calc R . .
H55B H 0.1824 0.7778 0.2766 0.182 Uiso 1 1 calc R . .
C56 C 0.299(3) 0.706(3) 0.2245(16) 0.164(9) Uani 1 1 d DU . .
H56A H 0.3576 0.7283 0.2289 0.247 Uiso 1 1 calc R . .
H56B H 0.2568 0.7543 0.1928 0.247 Uiso 1 1 calc R . .
H56C H 0.3237 0.6364 0.2168 0.247 Uiso 1 1 calc R . .

loop_
_atom_site_aniso_label
_atom_site_aniso_U_11
_atom_site_aniso_U_22
_atom_site_aniso_U_33
_atom_site_aniso_U_23
_atom_site_aniso_U_13
_atom_site_aniso_U_12
Pt1 0.1060(11) 0.0514(7) 0.1093(12) -0.0193(7) 0.0064(9) -0.0364(7)
Pt2 0.0846(10) 0.0465(7) 0.1084(12) -0.0123(7) -0.0099(8) -0.0238(7)
Pt3 0.1006(11) 0.0485(7) 0.1159(12) -0.0089(7) -0.0291(9) -0.0312(7)
Pt4 0.0819(10) 0.0435(7) 0.1197(12) -0.0091(7) -0.0247(8) -0.0232(6)
Pt5 0.0836(10) 0.0434(7) 0.1098(11) -0.0137(7) -0.0216(8) -0.0209(6)
Pt6 0.1270(13) 0.0528(7) 0.1000(11) -0.0173(7) -0.0066(9) -0.0424(8)
Pt7 0.0951(11) 0.0454(7) 0.1355(14) -0.0103(8) -0.0213(9) -0.0289(7)
Pt8 0.1012(11) 0.0499(7) 0.1014(11) -0.0168(7) -0.0012(9) -0.0344(7)
Pt9 0.1054(11) 0.0599(8) 0.1017(11) -0.0204(7) -0.0002(9) -0.0433(8)
Cd1 0.0844(18) 0.0440(12) 0.0975(19) -0.0127(12) -0.0085(14) -0.0283(11)
Cd2 0.0885(18) 0.0447(12) 0.0952(19) -0.0151(12) -0.0100(14) -0.0294(12)
Cl1 0.081(5) 0.045(4) 0.109(6) -0.024(4) -0.020(5) -0.017(4)
Cl2 0.093(6) 0.084(5) 0.092(6) -0.003(4) -0.004(5) -0.045(5)
Cl3 0.096(6) 0.088(6) 0.096(6) 0.005(5) -0.009(5) -0.047(5)
Cl4 0.079(5) 0.050(4) 0.130(8) -0.012(4) -0.031(5) -0.018(3)
C1 0.218(17) 0.080(14) 0.133(8) -0.047(11) 0.067(10) -0.087(15)
O1 0.23(2) 0.107(16) 0.134(12) -0.054(13) 0.063(15) -0.082(16)
C2 0.078(6) 0.075(12) 0.238(19) -0.077(18) -0.004(8) -0.025(7)
O2 0.083(7) 0.125(16) 0.27(2) -0.040(18) 0.006(15) -0.034(12)
C3 0.187(15) 0.073(15) 0.174(10) 0.025(11) -0.102(11) -0.065(14)
O3 0.197(19) 0.114(17) 0.174(16) 0.029(14) -0.097(13) -0.050(16)
C4 0.116(10) 0.058(13) 0.186(13) 0.008(11) -0.077(11) -0.033(11)
O4 0.135(16) 0.091(14) 0.185(18) 0.012(14) -0.083(12) -0.016(13)
C5 0.080(6) 0.076(13) 0.227(18) -0.070(17) -0.005(8) -0.029(8)
O5 0.087(11) 0.124(16) 0.25(2) -0.051(17) 0.005(13) -0.021(13)
C6 0.282(19) 0.106(14) 0.104(7) -0.041(10) 0.039(9) -0.126(18)
O6 0.31(2) 0.151(18) 0.113(10) -0.024(15) 0.058(16) -0.118(19)
C7 0.105(7) 0.074(13) 0.270(19) -0.006(17) -0.072(10) -0.035(8)
O7 0.111(13) 0.122(16) 0.29(2) -0.012(18) -0.072(14) -0.008(14)
C8 0.140(10) 0.062(13) 0.153(14) -0.029(14) 0.050(10) -0.043(11)
O8 0.169(16) 0.089(15) 0.154(18) -0.035(14) 0.055(14) -0.026(13)
C9 0.218(17) 0.120(15) 0.088(6) -0.009(8) -0.002(8) -0.130(17)
O9 0.23(2) 0.178(19) 0.097(8) -0.013(14) 0.000(15) -0.125(17)
C10 0.131(7) 0.062(9) 0.107(6) -0.008(6) -0.035(6) -0.042(8)
O10 0.157(12) 0.094(13) 0.106(10) 0.000(12) -0.041(10) -0.037(12)
C11 0.138(8) 0.058(9) 0.100(6) -0.021(7) 0.005(6) -0.050(8)
O11 0.146(14) 0.093(13) 0.104(8) -0.010(12) 0.004(9) -0.036(12)
C12 0.082(5) 0.042(7) 0.189(10) -0.019(9) -0.003(5) -0.029(6)
O12 0.086(8) 0.079(13) 0.220(17) -0.015(13) -0.004(8) -0.031(10)
C13 0.121(9) 0.055(8) 0.094(5) -0.013(6) -0.013(5) -0.028(8)
O13 0.152(15) 0.091(13) 0.097(8) -0.015(12) -0.018(8) -0.021(12)
C14 0.133(6) 0.055(8) 0.124(7) 0.003(7) -0.059(7) -0.048(6)
O14 0.161(11) 0.080(12) 0.129(12) 0.021(12) -0.074(11) -0.047(11)
C15 0.096(5) 0.058(8) 0.173(9) -0.045(8) 0.019(5) -0.033(6)
O15 0.111(8) 0.086(13) 0.189(16) -0.051(13) 0.023(9) -0.025(11)
C16 0.149(9) 0.068(9) 0.105(5) -0.009(6) -0.023(5) -0.072(9)
O16 0.172(16) 0.099(13) 0.112(9) -0.010(11) -0.027(8) -0.063(13)
C17 0.094(5) 0.060(8) 0.127(8) -0.008(9) -0.023(6) -0.037(6)
O17 0.095(8) 0.095(13) 0.141(14) 0.000(12) -0.024(9) -0.051(10)
C18 0.107(5) 0.054(8) 0.159(7) -0.037(8) 0.026(6) -0.036(7)
O18 0.115(9) 0.087(13) 0.170(12) -0.031(13) 0.028(11) -0.024(12)
N1 0.130(9) 0.131(10) 0.163(11) -0.019(9) -0.023(9) -0.051(8)
C21 0.129(10) 0.129(10) 0.163(11) -0.019(10) -0.021(9) -0.051(9)
C22 0.130(11) 0.129(11) 0.164(12) -0.021(10) -0.020(10) -0.048(10)
C23 0.132(11) 0.130(12) 0.167(13) -0.022(11) -0.019(11) -0.046(10)
C24 0.137(14) 0.130(15) 0.174(16) -0.025(14) -0.014(14) -0.042(13)
C25 0.133(10) 0.136(10) 0.166(12) -0.016(10) -0.025(10) -0.051(9)
C26 0.138(11) 0.142(11) 0.170(12) -0.012(11) -0.025(10) -0.049(10)
C27 0.144(12) 0.148(12) 0.175(13) -0.008(12) -0.026(11) -0.051(11)
C28 0.163(15) 0.163(15) 0.186(16) -0.006(15) -0.030(14) -0.046(14)
C29 0.134(10) 0.132(10) 0.162(12) -0.022(10) -0.025(9) -0.049(9)
C30 0.139(11) 0.133(11) 0.164(12) -0.023(11) -0.024(10) -0.048(10)
C31 0.144(12) 0.135(12) 0.165(13) -0.023(11) -0.024(11) -0.046(11)
C32 0.155(15) 0.140(15) 0.170(16) -0.024(14) -0.027(14) -0.043(14)
C33 0.128(10) 0.131(10) 0.163(12) -0.021(10) -0.024(10) -0.050(9)
C34 0.129(11) 0.134(11) 0.163(12) -0.022(11) -0.022(10) -0.047(10)
C35 0.129(11) 0.136(12) 0.165(13) -0.021(12) -0.021(11) -0.044(10)
C36 0.134(14) 0.139(15) 0.171(16) -0.022(14) -0.014(14) -0.039(13)
N2 0.165(11) 0.116(9) 0.125(9) -0.023(9) -0.028(8) -0.033(8)
C41 0.166(12) 0.114(10) 0.123(10) -0.023(10) -0.027(9) -0.032(9)
C42 0.168(12) 0.115(11) 0.124(11) -0.021(10) -0.027(10) -0.032(10)
C43 0.172(13) 0.116(11) 0.125(11) -0.022(11) -0.027(10) -0.032(10)
C44 0.178(16) 0.120(14) 0.132(14) -0.020(14) -0.027(13) -0.030(13)
C45 0.165(12) 0.119(10) 0.126(10) -0.022(10) -0.026(9) -0.031(9)
C46 0.166(13) 0.124(10) 0.127(11) -0.021(10) -0.024(10) -0.028(10)
C47 0.168(13) 0.128(11) 0.128(11) -0.019(11) -0.022(11) -0.025(11)
C48 0.173(16) 0.140(14) 0.135(14) -0.011(14) -0.017(14) -0.018(14)
C49 0.167(12) 0.114(10) 0.127(10) -0.027(10) -0.031(9) -0.035(9)
C50 0.170(12) 0.114(10) 0.130(11) -0.029(10) -0.034(10) -0.036(10)
C51 0.174(13) 0.114(11) 0.133(11) -0.030(11) -0.035(10) -0.036(10)
C52 0.183(16) 0.119(14) 0.144(14) -0.025(14) -0.040(13) -0.035(13)
C53 0.167(12) 0.120(10) 0.127(10) -0.021(10) -0.029(9) -0.031(9)
C54 0.170(13) 0.126(10) 0.128(11) -0.019(10) -0.028(10) -0.027(10)
C55 0.174(13) 0.130(11) 0.130(12) -0.016(11) -0.026(10) -0.024(11)
C56 0.184(16) 0.144(14) 0.135(15) -0.013(14) -0.028(14) -0.017(14)

loop_
_geom_bond_atom_site_label_1
_geom_bond_atom_site_label_2
_geom_bond_distance
_geom_bond_site_symmetry_2
_geom_bond_publ_flag
Pt1 C1 1.83(3) . ?
Pt1 C10 2.02(3) . ?
Pt1 C12 2.06(3) . ?
Pt1 Pt2 2.694(4) . ?
Pt1 Pt3 2.698(5) . ?
Pt1 Cd1 3.023(4) . ?
Pt1 Pt6 3.056(5) . ?
Pt2 C2 1.80(3) . ?
Pt2 C10 2.03(3) . ?
Pt2 C11 2.03(3) . ?
Pt2 Pt3 2.685(4) . ?
Pt2 Cd1 3.004(5) . ?
Pt2 Pt5 3.080(5) . ?
Pt3 C3 1.87(3) . ?
Pt3 C12 1.96(3) . ?
Pt3 C11 2.03(3) . ?
Pt3 Cd1 2.931(4) . ?
Pt3 Pt4 3.046(5) . ?
Pt4 C4 1.82(3) . ?
Pt4 C15 2.04(3) . ?
Pt4 C13 2.10(3) . ?
Pt4 Pt5 2.692(4) . ?
Pt4 Pt6 2.701(5) . ?
Pt4 Pt7 3.064(5) . ?
Pt5 C5 1.87(3) . ?
Pt5 C13 2.04(3) . ?
Pt5 C14 2.05(3) . ?
Pt5 Pt6 2.700(4) . ?
Pt5 Pt8 3.080(5) . ?
Pt6 C6 1.79(3) . ?
Pt6 C15 2.02(3) . ?
Pt6 C14 2.07(3) . ?
Pt6 Pt9 3.057(5) . ?
Pt7 C7 1.84(3) . ?
Pt7 C16 1.97(3) . ?
Pt7 C18 2.01(3) . ?
Pt7 Pt8 2.694(4) . ?
Pt7 Pt9 2.698(4) . ?
Pt7 Cd2 2.999(5) . ?
Pt8 C8 1.83(3) . ?
Pt8 C17 2.05(3) . ?
Pt8 C16 2.03(3) . ?
Pt8 Pt9 2.687(4) . ?
Pt8 Cd2 3.023(4) . ?
Pt9 C9 1.80(3) . ?
Pt9 C18 2.01(3) . ?
Pt9 C17 2.06(3) . ?
Pt9 Cd2 2.935(4) . ?
Cd1 Cl2 2.503(9) . ?
Cd1 Cl4 2.592(9) 1_545 ?
Cd1 Cl1 2.629(8) 1_545 ?
Cd2 Cl3 2.504(9) . ?
Cd2 Cl1 2.577(8) . ?
Cd2 Cl4 2.602(8) . ?
Cl1 Cd1 2.629(8) 1_565 ?
Cl4 Cd1 2.592(9) 1_565 ?
C1 O1 1.199(18) . ?
C2 O2 1.211(18) . ?
C3 O3 1.208(18) . ?
C4 O4 1.198(18) . ?
C5 O5 1.204(18) . ?
C6 O6 1.204(19) . ?
C7 O7 1.210(19) . ?
C8 O8 1.202(18) . ?
C9 O9 1.213(18) . ?
C10 O10 1.271(17) . ?
C11 O11 1.268(17) . ?
C12 O12 1.274(17) . ?
C13 O13 1.267(17) . ?
C14 O14 1.267(17) . ?
C15 O15 1.264(17) . ?
C16 O16 1.257(17) . ?
C17 O17 1.274(17) . ?
C18 O18 1.266(17) . ?
N1 C21 1.475(15) . ?
N1 C25 1.479(15) . ?
N1 C29 1.484(18) . ?
N1 C33 1.491(18) . ?
C21 C22 1.534(15) . ?
C21 H21A 0.9700 . ?
C21 H21B 0.9700 . ?
C22 C23 1.542(15) . ?
C22 H22A 0.9700 . ?
C22 H22B 0.9700 . ?
C23 C24 1.517(15) . ?
C23 H23A 0.9700 . ?
C23 H23B 0.9700 . ?
C24 H24A 0.9600 . ?
C24 H24B 0.9600 . ?
C24 H24C 0.9600 . ?
C25 C26 1.525(16) . ?
C25 H25A 0.9700 . ?
C25 H25B 0.9700 . ?
C26 C27 1.546(15) . ?
C26 H26A 0.9700 . ?
C26 H26B 0.9700 . ?
C27 C28 1.517(16) . ?
C27 H27A 0.9700 . ?
C27 H27B 0.9700 . ?
C28 H28A 0.9600 . ?
C28 H28B 0.9600 . ?
C28 H28C 0.9600 . ?
C29 C30 1.531(19) . ?
C29 H29A 0.9700 . ?
C29 H29B 0.9700 . ?
C30 C31 1.520(19) . ?
C30 H30A 0.9700 . ?
C30 H30B 0.9700 . ?
C31 C32 1.532(19) . ?
C31 H31A 0.9700 . ?
C31 H31B 0.9700 . ?
C32 H32A 0.9600 . ?
C32 H32B 0.9600 . ?
C32 H32C 0.9600 . ?
C33 C34 1.539(18) . ?
C33 H33A 0.9700 . ?
C33 H33B 0.9700 . ?
C34 C35 1.529(19) . ?
C34 H34A 0.9700 . ?
C34 H34B 0.9700 . ?
C35 C36 1.521(19) . ?
C35 H35A 0.9700 . ?
C35 H35B 0.9700 . ?
C36 H36A 0.9600 . ?
C36 H36B 0.9600 . ?
C36 H36C 0.9600 . ?
N2 C53 1.470(18) . ?
N2 C49 1.484(18) . ?
N2 C45 1.487(18) . ?
N2 C41 1.495(18) . ?
C41 C42 1.550(19) . ?
C41 H41A 0.9700 . ?
C41 H41B 0.9700 . ?
C42 C43 1.534(19) . ?
C42 H42A 0.9700 . ?
C42 H42B 0.9700 . ?
C43 C44 1.521(19) . ?
C43 H43A 0.9700 . ?
C43 H43B 0.9700 . ?
C44 H44A 0.9600 . ?
C44 H44B 0.9600 . ?
C44 H44C 0.9600 . ?
C45 C46 1.534(19) . ?
C45 H45A 0.9700 . ?
C45 H45B 0.9700 . ?
C46 C47 1.549(19) . ?
C46 H46A 0.9700 . ?
C46 H46B 0.9700 . ?
C47 C48 1.513(19) . ?
C47 H47A 0.9700 . ?
C47 H47B 0.9700 . ?
C48 H48A 0.9600 . ?
C48 H48B 0.9600 . ?
C48 H48C 0.9600 . ?
C49 C50 1.541(19) . ?
C49 H49A 0.9700 . ?
C49 H49B 0.9700 . ?
C50 C51 1.550(19) . ?
C50 H50A 0.9700 . ?
C50 H50B 0.9700 . ?
C51 C52 1.522(19) . ?
C51 H51A 0.9700 . ?
C51 H51B 0.9700 . ?
C52 H52A 0.9600 . ?
C52 H52B 0.9600 . ?
C52 H52C 0.9600 . ?
C53 C54 1.530(19) . ?
C53 H53A 0.9700 . ?
C53 H53B 0.9700 . ?
C54 C55 1.541(19) . ?
C54 H54A 0.9700 . ?
C54 H54B 0.9700 . ?
C55 C56 1.497(19) . ?
C55 H55A 0.9700 . ?
C55 H55B 0.9700 . ?
C56 H56A 0.9600 . ?
C56 H56B 0.9600 . ?
C56 H56C 0.9600 . ?
